data_7708747
loop_
_publ_author_name
'Shreeve, Jean'ne M.'
'Chinnam, Ajay Kumar'
'Staples, Richard J.'

_publ_section_title
;
 1,2-Bis(5-(trinitromethyl)-1,2,4-oxadiazol-3-yl)diazene: A Water Stable,
 High-Performing Green Oxidizer
;
_journal_name_full 'Dalton Transactions'
_journal_paper_doi 10.1039/D1DT03496K
_journal_year 2021
_chemical_formula_moiety '2(C3 N6 O7)'
_chemical_formula_sum 'C6 N12 O14'
_chemical_formula_weight 464.18
_space_group_crystal_system triclinic
_space_group_IT_number 2
_space_group_name_Hall '-P 1'
_space_group_name_H-M_alt 'P -1'
_atom_sites_solution_primary direct
_audit_creation_date 2020-11-26
_audit_creation_method
;
Olex2 1.3-alpha
(compiled 2020.11.12 svn.r5f609507 for OlexSys, GUI svn.r6197)
;
_audit_update_record
;
2021-09-01 deposited with the CCDC.	2021-11-09 downloaded from the CCDC.
;
_cell_angle_alpha 106.137(2)
_cell_angle_beta 92.992(2)
_cell_angle_gamma 92.277(2)
_cell_formula_units_Z 2
_cell_length_a 5.92194(16)
_cell_length_b 11.2781(3)
_cell_length_c 12.7041(4)
_cell_measurement_reflns_used 3970
_cell_measurement_temperature 100.00(10)
_cell_measurement_theta_max 76.6120
_cell_measurement_theta_min 3.6170
_cell_volume 812.64(4)
_computing_cell_refinement 'CrysAlisPro 1.171.40.84a (Rigaku OD, 2020)'
_computing_data_collection 'CrysAlisPro 1.171.40.84a (Rigaku OD, 2020)'
_computing_data_reduction 'CrysAlisPro 1.171.40.84a (Rigaku OD, 2020)'
_computing_molecular_graphics 'Olex2 1.3-alpha (Dolomanov et al., 2009)'
_computing_publication_material 'Olex2 1.3-alpha (Dolomanov et al., 2009)'
_computing_structure_refinement 'SHELXL 2018/3 (Sheldrick, 2015)'
_computing_structure_solution 'SHELXS  (Sheldrick, 2008)'
_diffrn_ambient_environment N~2~
_diffrn_ambient_temperature 100.00(10)
_diffrn_detector 'Hybrid Pixel Array Detector'
_diffrn_detector_area_resol_mean 10.0000
_diffrn_detector_type HyPix
_diffrn_measured_fraction_theta_full 0.998
_diffrn_measured_fraction_theta_max 0.951
_diffrn_measurement_details
;
List of Runs (angles in degrees, time in seconds):

  # Type    Start    End  Width  t~exp~   \w     \q     \k     \f   Frames
#--------------------------------------------------------------------------
  1  \w     70.00 105.00   0.50    0.69    --   47.45-144.00-158.00   70
  2  \w     84.00 109.00   0.50    2.75    --  106.49-144.00-158.00   50
  3  \w     68.00  94.00   0.50    2.75    --  106.49 -94.00-150.00   52
  4  \w     61.00 103.00   0.50    2.75    --  106.49 -94.00-120.00   84
  5  \w     59.00 102.00   0.50    2.75    --  106.49 -94.00 -30.00   86
  6  \w     78.00 109.00   0.50    2.75    --  106.49-126.00   9.00   62
  7  \w     39.00  93.00   0.50    0.69    --   47.45-126.00   9.00  108
  8  \w     25.00  61.00   0.50    0.69    --   47.45 -57.00-120.00   72
  9  \w     36.00  95.00   0.50    0.69    --   47.45  19.00 -30.00  118
 10  \w     34.00  68.00   0.50    2.75    --  106.49 -61.00 -30.00   68
 11  \w     39.00  69.00   0.50    2.75    --  106.49 -61.00 -90.00   60
 12  \w     38.00  69.00   0.50    2.75    --  106.49 -61.00-150.00   62
 13  \w     45.00  70.00   0.50    2.75    --  106.49 -61.00-180.00   50
 14  \w     42.00 103.00   0.50    2.75    --  106.49-100.00-165.23  122
 15  \w     38.00  68.00   0.50    2.75    --  106.49 -61.00-120.00   60
 16  \w      1.00  48.00   0.50    0.69    --   47.45 -77.00   0.00   94
 17  \w    -22.00   4.00   0.50    0.69    --   47.45 -19.00 -90.00   52
 18  \w    -24.00  24.00   0.50    0.69    --   47.45 -19.00 -60.00   96
 19  \w     -9.00  16.00   0.50    0.69    --   47.45 -57.00-120.00   50
 20  \w    -20.00  41.00   0.50    0.69    --   47.45 -37.00-180.00  122
 21  \w    123.00 176.00   0.50    2.75    --  106.49  45.00 -90.00  106
 22  \w    146.00 174.00   0.50    2.75    --  106.49  77.00 -30.00   56
 23  \w    122.00 172.00   0.50    2.75    --  106.49  45.00-120.00  100
 24  \w    138.00 164.00   0.50    2.75    --  106.49  61.00-180.00   52
 25  \w    131.00 160.00   0.50    2.75    --  106.49  61.00-150.00   58
 26  \w    101.00 126.00   0.50    2.75    --  106.49 144.00-105.00   50
 27  \w    124.00 178.00   0.50    2.75    --  106.49  45.00   0.00  108
 28  \w    129.00 168.00   0.50    2.75    --  106.49  61.00 120.00   78
 29  \w    123.00 168.00   0.50    2.75    --  106.49  45.00 150.00   90
 30  \w     97.00 150.00   0.50    2.75    --  106.49 126.00  86.00  106
 31  \w     42.00  68.00   0.50    2.75    --  106.49 -61.00 150.00   52
 32  \w     44.00  69.00   0.50    2.75    --  106.49 -61.00  90.00   50
 33  \w     39.00  67.00   0.50    2.75    --  106.49 -61.00  30.00   56
 34  \w     43.00  68.00   0.50    2.75    --  106.49 -61.00   0.00   50
 35  \w     34.00  96.00   0.50    2.75    --  106.49 -94.00  60.00  124
 36  \w     82.00 108.00   0.50    2.75    --  106.49-125.00 150.00   52
 37  \w     36.00  73.00   0.50    2.75    --  106.49-125.00 150.00   74
 38  \w     36.00  67.00   0.50    2.75    --  106.49 -61.00 120.00   62
 39  \w     -5.00  22.00   0.50    0.69    --   47.45 -19.00 150.00   54
 40  \w    -22.00  40.00   0.50    0.69    --   47.45 -37.00 120.00  124
;
_diffrn_measurement_device 'four-circle diffractometer'
_diffrn_measurement_device_type 'XtaLAB Synergy, Dualflex, HyPix'
_diffrn_measurement_method '\w scans'
_diffrn_orient_matrix_type 'CrysAlisPro convention (1999,Acta A55,543-557)'
_diffrn_orient_matrix_UB_11 -0.1515900000
_diffrn_orient_matrix_UB_12 0.0783583000
_diffrn_orient_matrix_UB_13 0.0844003000
_diffrn_orient_matrix_UB_21 0.1708372000
_diffrn_orient_matrix_UB_22 -0.0058827000
_diffrn_orient_matrix_UB_23 0.0938654000
_diffrn_orient_matrix_UB_31 0.1261444000
_diffrn_orient_matrix_UB_32 0.1187907000
_diffrn_orient_matrix_UB_33 -0.0084587000
_diffrn_radiation_monochromator mirror
_diffrn_radiation_probe x-ray
_diffrn_radiation_type 'Cu K\a'
_diffrn_radiation_wavelength 1.54184
_diffrn_reflns_av_R_equivalents 0.0342
_diffrn_reflns_av_unetI/netI 0.0410
_diffrn_reflns_Laue_measured_fraction_full 0.998
_diffrn_reflns_Laue_measured_fraction_max 0.951
_diffrn_reflns_limit_h_max 7
_diffrn_reflns_limit_h_min -7
_diffrn_reflns_limit_k_max 14
_diffrn_reflns_limit_k_min -10
_diffrn_reflns_limit_l_max 15
_diffrn_reflns_limit_l_min -15
_diffrn_reflns_number 8576
_diffrn_reflns_point_group_measured_fraction_full 0.998
_diffrn_reflns_point_group_measured_fraction_max 0.951
_diffrn_reflns_theta_full 67.684
_diffrn_reflns_theta_max 76.819
_diffrn_reflns_theta_min 3.630
_diffrn_source 'micro-focus sealed X-ray tube'
_diffrn_source_current 1
_diffrn_source_type 'PhotonJet (Cu) X-ray Source'
_diffrn_source_voltage 50
_exptl_absorpt_coefficient_mu 1.691
_exptl_absorpt_correction_T_max 1.000
_exptl_absorpt_correction_T_min 0.903
_exptl_absorpt_correction_type gaussian
_exptl_absorpt_process_details
;
CrysAlisPro 1.171.40.84a (Rigaku Oxford Diffraction, 2020)
Numerical absorption correction based on gaussian integration over
a multifaceted crystal model
Empirical absorption correction using spherical harmonics,
implemented in SCALE3 ABSPACK scaling algorithm.
;
_exptl_crystal_colour yellow
_exptl_crystal_colour_primary yellow
_exptl_crystal_density_diffrn 1.897
_exptl_crystal_description plate
_exptl_crystal_F_000 464
_exptl_crystal_recrystallization_method 'used as received'
_exptl_crystal_size_max 0.155
_exptl_crystal_size_mid 0.097
_exptl_crystal_size_min 0.015
_refine_diff_density_max 1.114
_refine_diff_density_min -0.777
_refine_diff_density_rms 0.088
_refine_ls_extinction_method none
_refine_ls_goodness_of_fit_ref 1.057
_refine_ls_hydrogen_treatment undef
_refine_ls_matrix_type full
_refine_ls_number_parameters 289
_refine_ls_number_reflns 3268
_refine_ls_number_restraints 0
_refine_ls_restrained_S_all 1.057
_refine_ls_R_factor_all 0.0768
_refine_ls_R_factor_gt 0.0660
_refine_ls_shift/su_max 0.000
_refine_ls_shift/su_mean 0.000
_refine_ls_structure_factor_coef Fsqd
_refine_ls_weighting_details 'w=1/[\s^2^(Fo^2^)+(0.0972P)^2^+1.5418P] where P=(Fo^2^+2Fc^2^)/3'
_refine_ls_weighting_scheme calc
_refine_ls_wR_factor_gt 0.1794
_refine_ls_wR_factor_ref 0.1903
_reflns_Friedel_coverage 0.000
_reflns_number_gt 2735
_reflns_number_total 3268
_reflns_threshold_expression 'I > 2\s(I)'
_cod_data_source_file d1dt03496k2.cif
_cod_data_source_block js1120j
_cod_database_code 7708747
_shelx_shelxl_version_number 2018/3
_chemical_oxdiff_formula C6N12O14
_chemical_oxdiff_usercomment A93
_shelx_space_group_comment
;
The symmetry employed for this shelxl refinement is uniquely defined
by the following loop, which should always be used as a source of
symmetry information in preference to the above space-group names.
They are only intended as comments.
;
_shelx_estimated_absorpt_t_max 0.975
_shelx_estimated_absorpt_t_min 0.780
_reflns_odcompleteness_completeness 99.90
_reflns_odcompleteness_iscentric 1
_reflns_odcompleteness_theta 66.97
_olex2_refinement_description
;
;
_olex2_diffrn_ambient_temperature_device 'Oxford Cryosystems'
_olex2_exptl_crystal_mounting_method 'The crystal was mounted on a nylon loop with paratone oil'
_olex2_submission_original_sample_id A93
_olex2_submission_special_instructions 'No special instructions were received'
_oxdiff_exptl_absorpt_empirical_details
;
Empirical correction (ABSPACK) includes:
- Absorption correction using spherical harmonics
- Frame scaling
;
_oxdiff_exptl_absorpt_empirical_full_max 1.516
_oxdiff_exptl_absorpt_empirical_full_min 0.729

loop_
_space_group_symop_operation_xyz
'x, y, z'
'-x, -y, -z'

loop_
_atom_site_label
_atom_site_type_symbol
_atom_site_fract_x
_atom_site_fract_y
_atom_site_fract_z
_atom_site_U_iso_or_equiv
_atom_site_adp_type
_atom_site_occupancy
_atom_site_site_symmetry_order
_atom_site_calc_flag
_atom_site_refinement_flags_posn
_atom_site_refinement_flags_adp
_atom_site_refinement_flags_occupancy
_atom_site_disorder_assembly
_atom_site_disorder_group
O1 O -0.1903(4) 0.2395(2) 0.62319(18) 0.0293(5) Uani 1 1 d . . . . .
O2 O -0.0564(10) 0.0653(4) 0.7108(3) 0.108(2) Uani 1 1 d . . . . .
O3 O 0.2306(5) 0.1020(2) 0.8264(3) 0.0461(7) Uani 1 1 d . . . . .
O4 O 0.4450(4) 0.2989(2) 0.7537(2) 0.0315(5) Uani 1 1 d . . . . .
O5 O 0.3422(4) 0.3848(2) 0.91908(18) 0.0283(5) Uani 1 1 d . . . . .
O6 O -0.1208(5) 0.4318(4) 0.8904(2) 0.0579(9) Uani 1 1 d . . . . .
O7 O -0.1653(5) 0.2516(4) 0.9217(3) 0.0751(13) Uani 1 1 d . . . . .
N1 N -0.0832(4) 0.4619(2) 0.4901(2) 0.0272(6) Uani 1 1 d . . . . .
N2 N 0.0658(4) 0.3962(3) 0.6513(2) 0.0268(6) Uani 1 1 d . . . . .
N3 N -0.2378(4) 0.2977(3) 0.5419(2) 0.0296(6) Uani 1 1 d . . . . .
N4 N 0.0836(7) 0.1320(3) 0.7725(3) 0.0459(9) Uani 1 1 d . . . . .
N5 N 0.3094(4) 0.3261(2) 0.8241(2) 0.0230(5) Uani 1 1 d . . . . .
N6 N -0.0890(5) 0.3229(4) 0.8761(2) 0.0450(9) Uani 1 1 d . . . . .
C1 C -0.0819(5) 0.3874(3) 0.5619(2) 0.0258(6) Uani 1 1 d . . . . .
C2 C -0.0093(5) 0.3041(3) 0.6829(2) 0.0259(7) Uani 1 1 d . . . . .
C3 C 0.0702(5) 0.2711(3) 0.7844(3) 0.0278(7) Uani 1 1 d . . . . .
O1A O 0.2531(3) 0.2500(2) 0.38133(18) 0.0253(5) Uani 1 1 d . . . . .
O2A O 0.2211(4) 0.0666(2) 0.1199(2) 0.0389(6) Uani 1 1 d . . . . .
O3A O 0.2118(5) 0.2404(4) 0.0731(3) 0.0687(11) Uani 1 1 d . . . . .
O4A O 0.3531(6) 0.4300(3) 0.2913(3) 0.0610(10) Uani 1 1 d . . . . .
O5A O 0.6152(5) 0.4021(2) 0.1734(2) 0.0421(6) Uani 1 1 d . . . . .
O6A O 0.6859(5) 0.1151(3) 0.0822(2) 0.0437(7) Uani 1 1 d . . . . .
O7A O 0.8484(4) 0.2205(2) 0.2435(2) 0.0361(6) Uani 1 1 d . . . . .
N1A N 0.4185(4) 0.0340(2) 0.5120(2) 0.0211(5) Uani 1 1 d . . . . .
N2A N 0.5064(4) 0.1064(2) 0.3489(2) 0.0211(5) Uani 1 1 d . . . . .
N3A N 0.2769(5) 0.1722(3) 0.1264(2) 0.0374(7) Uani 1 1 d . . . . .
N4A N 0.4822(5) 0.3685(3) 0.2303(3) 0.0361(7) Uani 1 1 d . . . . .
N5A N 0.6893(5) 0.1807(3) 0.1757(2) 0.0312(6) Uani 1 1 d . . . . .
N11 N 0.2361(4) 0.1897(2) 0.4631(2) 0.0253(6) Uani 1 1 d . . . . .
C1A C 0.3899(5) 0.1081(3) 0.4400(2) 0.0201(6) Uani 1 1 d . . . . .
C2A C 0.4158(5) 0.1940(3) 0.3188(2) 0.0211(6) Uani 1 1 d . . . . .
C3A C 0.4636(5) 0.2311(3) 0.2177(2) 0.0229(6) Uani 1 1 d . . . . .

loop_
_atom_site_aniso_label
_atom_site_aniso_U_11
_atom_site_aniso_U_22
_atom_site_aniso_U_33
_atom_site_aniso_U_23
_atom_site_aniso_U_13
_atom_site_aniso_U_12
O1 0.0193(10) 0.0387(12) 0.0242(11) 0.0011(9) -0.0005(8) -0.0061(9)
O2 0.169(5) 0.075(2) 0.080(3) 0.051(2) -0.081(3) -0.089(3)
O3 0.0506(17) 0.0332(13) 0.0520(17) 0.0062(12) 0.0119(14) 0.0034(12)
O4 0.0209(10) 0.0416(13) 0.0325(12) 0.0100(10) 0.0081(9) 0.0045(9)
O5 0.0255(11) 0.0339(12) 0.0231(11) 0.0057(9) -0.0039(8) -0.0038(9)
O6 0.0267(13) 0.089(2) 0.0346(15) -0.0223(15) 0.0046(11) 0.0063(14)
O7 0.0306(14) 0.171(4) 0.054(2) 0.076(2) 0.0198(13) 0.0304(19)
N1 0.0201(11) 0.0319(13) 0.0228(13) -0.0036(10) 0.0000(9) 0.0044(9)
N2 0.0210(12) 0.0348(14) 0.0186(12) -0.0014(10) -0.0012(10) -0.0016(10)
N3 0.0207(12) 0.0386(15) 0.0239(13) 0.0003(11) -0.0009(10) 0.0003(11)
N4 0.066(2) 0.0414(18) 0.0237(15) 0.0039(13) -0.0007(15) -0.0281(17)
N5 0.0185(12) 0.0248(12) 0.0250(13) 0.0062(10) 0.0017(10) 0.0003(9)
N6 0.0152(13) 0.095(3) 0.0182(14) 0.0049(16) 0.0008(10) 0.0045(15)
C1 0.0183(13) 0.0318(16) 0.0201(14) -0.0044(12) 0.0003(11) 0.0037(12)
C2 0.0195(13) 0.0323(16) 0.0190(14) -0.0040(12) 0.0025(11) -0.0038(12)
C3 0.0224(14) 0.0365(17) 0.0201(15) 0.0014(12) 0.0038(12) -0.0067(12)
O1A 0.0218(10) 0.0330(11) 0.0246(11) 0.0123(9) 0.0064(8) 0.0084(8)
O2A 0.0387(14) 0.0365(14) 0.0327(13) -0.0022(10) -0.0055(10) -0.0066(11)
O3A 0.0438(16) 0.124(3) 0.060(2) 0.069(2) -0.0223(15) -0.0253(18)
O4A 0.095(3) 0.0356(14) 0.065(2) 0.0232(14) 0.0521(19) 0.0310(15)
O5A 0.0538(16) 0.0374(14) 0.0368(14) 0.0144(11) 0.0042(12) -0.0095(12)
O6A 0.0494(16) 0.0490(15) 0.0295(13) 0.0026(11) 0.0142(11) 0.0111(12)
O7A 0.0197(11) 0.0533(15) 0.0384(14) 0.0191(12) -0.0024(10) -0.0005(10)
N1A 0.0190(11) 0.0228(12) 0.0198(12) 0.0032(9) 0.0016(9) -0.0008(9)
N2A 0.0212(12) 0.0236(12) 0.0177(12) 0.0041(9) 0.0016(9) 0.0025(9)
N3A 0.0289(14) 0.060(2) 0.0244(14) 0.0133(14) 0.0001(11) -0.0006(13)
N4A 0.0435(17) 0.0360(16) 0.0322(15) 0.0141(13) 0.0043(13) 0.0070(13)
N5A 0.0289(14) 0.0354(15) 0.0306(15) 0.0104(12) 0.0054(11) 0.0038(11)
N11 0.0234(12) 0.0305(13) 0.0249(13) 0.0114(11) 0.0054(10) 0.0037(10)
C1A 0.0171(12) 0.0214(13) 0.0198(13) 0.0028(11) 0.0012(10) -0.0018(10)
C2A 0.0188(13) 0.0232(14) 0.0187(14) 0.0022(11) -0.0003(10) 0.0000(11)
C3A 0.0210(14) 0.0277(15) 0.0188(14) 0.0044(11) 0.0004(11) 0.0022(11)

loop_
_atom_type_symbol
_atom_type_description
_atom_type_scat_dispersion_real
_atom_type_scat_dispersion_imag
_atom_type_scat_source
C C 0.0181 0.0091 'International Tables Vol C Tables 4.2.6.8 and 6.1.1.4'
N N 0.0311 0.0180 'International Tables Vol C Tables 4.2.6.8 and 6.1.1.4'
O O 0.0492 0.0322 'International Tables Vol C Tables 4.2.6.8 and 6.1.1.4'

loop_
_exptl_crystal_face_index_h
_exptl_crystal_face_index_k
_exptl_crystal_face_index_l
_exptl_crystal_face_perp_dist
4 0 -2 0.0315
0 -7 2 0.0409
-4 0 2 0.1117
0 7 -2 0.0449
0 0 1 0.0076
0 0 -1 0.0076

loop_
_geom_angle_atom_site_label_1
_geom_angle_atom_site_label_2
_geom_angle_atom_site_label_3
_geom_angle
_geom_angle_site_symmetry_1
_geom_angle_site_symmetry_3
_geom_angle_publ_flag
C2 O1 N3 105.1(2) . . ?
N1 N1 C1 112.2(3) 2_566 . ?
C2 N2 C1 100.6(3) . . ?
C1 N3 O1 103.6(2) . . ?
O2 N4 O3 126.8(4) . . ?
O2 N4 C3 116.1(4) . . ?
O3 N4 C3 117.1(3) . . ?
O4 N5 C3 113.3(2) . . ?
O5 N5 O4 128.8(3) . . ?
O5 N5 C3 117.8(2) . . ?
O6 N6 C3 113.7(3) . . ?
O7 N6 O6 129.5(4) . . ?
O7 N6 C3 116.8(4) . . ?
N2 C1 N1 128.0(3) . . ?
N3 C1 N1 116.7(3) . . ?
N3 C1 N2 115.3(3) . . ?
O1 C2 C3 117.9(3) . . ?
N2 C2 O1 115.4(3) . . ?
N2 C2 C3 126.4(3) . . ?
N5 C3 N4 104.7(3) . . ?
N5 C3 N6 108.3(2) . . ?
N6 C3 N4 107.4(3) . . ?
C2 C3 N4 115.8(3) . . ?
C2 C3 N5 111.0(2) . . ?
C2 C3 N6 109.3(3) . . ?
C2A O1A N11 105.3(2) . . ?
N1A N1A C1A 111.3(3) 2_656 . ?
C2A N2A C1A 100.6(2) . . ?
O2A N3A O3A 131.0(3) . . ?
O2A N3A C3A 114.4(3) . . ?
O3A N3A C3A 114.6(3) . . ?
O4A N4A O5A 128.3(3) . . ?
O4A N4A C3A 115.7(3) . . ?
O5A N4A C3A 115.8(3) . . ?
O6A N5A O7A 130.4(3) . . ?
O6A N5A C3A 117.3(3) . . ?
O7A N5A C3A 112.2(3) . . ?
C1A N11 O1A 103.0(2) . . ?
N2A C1A N1A 127.9(3) . . ?
N11 C1A N1A 116.3(3) . . ?
N11 C1A N2A 115.7(3) . . ?
O1A C2A C3A 118.7(2) . . ?
N2A C2A O1A 115.4(3) . . ?
N2A C2A C3A 125.7(3) . . ?
N4A C3A N3A 108.0(3) . . ?
N4A C3A N5A 106.3(2) . . ?
N5A C3A N3A 107.2(2) . . ?
C2A C3A N3A 109.4(2) . . ?
C2A C3A N4A 116.1(2) . . ?
C2A C3A N5A 109.5(2) . . ?

loop_
_geom_bond_atom_site_label_1
_geom_bond_atom_site_label_2
_geom_bond_distance
_geom_bond_site_symmetry_2
_geom_bond_publ_flag
O1 N3 1.392(4) . ?
O1 C2 1.342(4) . ?
O2 N4 1.193(5) . ?
O3 N4 1.196(5) . ?
O4 N5 1.217(3) . ?
O5 N5 1.205(3) . ?
O6 N6 1.213(5) . ?
O7 N6 1.202(5) . ?
N1 N1 1.249(5) 2_566 ?
N1 C1 1.401(4) . ?
N2 C1 1.375(4) . ?
N2 C2 1.285(4) . ?
N3 C1 1.303(4) . ?
N4 C3 1.539(5) . ?
N5 C3 1.526(4) . ?
N6 C3 1.539(4) . ?
C2 C3 1.497(5) . ?
O1A N11 1.396(3) . ?
O1A C2A 1.344(3) . ?
O2A N3A 1.202(4) . ?
O3A N3A 1.219(4) . ?
O4A N4A 1.213(4) . ?
O5A N4A 1.214(4) . ?
O6A N5A 1.210(4) . ?
O7A N5A 1.224(4) . ?
N1A N1A 1.254(5) 2_656 ?
N1A C1A 1.409(4) . ?
N2A C1A 1.374(4) . ?
N2A C2A 1.281(4) . ?
N3A C3A 1.546(4) . ?
N4A C3A 1.512(4) . ?
N5A C3A 1.537(4) . ?
N11 C1A 1.307(4) . ?
C2A C3A 1.494(4) . ?

loop_
_geom_torsion_atom_site_label_1
_geom_torsion_atom_site_label_2
_geom_torsion_atom_site_label_3
_geom_torsion_atom_site_label_4
_geom_torsion
_geom_torsion_site_symmetry_1
_geom_torsion_site_symmetry_2
_geom_torsion_site_symmetry_3
_geom_torsion_site_symmetry_4
_geom_torsion_publ_flag
O1 N3 C1 N1 178.5(2) . . . . ?
O1 N3 C1 N2 -1.0(3) . . . . ?
O1 C2 C3 N4 45.0(4) . . . . ?
O1 C2 C3 N5 164.2(2) . . . . ?
O1 C2 C3 N6 -76.4(3) . . . . ?
O2 N4 C3 N5 -156.6(4) . . . . ?
O2 N4 C3 N6 88.4(4) . . . . ?
O2 N4 C3 C2 -34.0(5) . . . . ?
O3 N4 C3 N5 24.2(4) . . . . ?
O3 N4 C3 N6 -90.8(4) . . . . ?
O3 N4 C3 C2 146.7(3) . . . . ?
O4 N5 C3 N4 71.5(3) . . . . ?
O4 N5 C3 N6 -174.1(3) . . . . ?
O4 N5 C3 C2 -54.1(3) . . . . ?
O5 N5 C3 N4 -105.5(3) . . . . ?
O5 N5 C3 N6 8.9(4) . . . . ?
O5 N5 C3 C2 128.9(3) . . . . ?
O6 N6 C3 N4 -177.2(3) . . . . ?
O6 N6 C3 N5 70.2(3) . . . . ?
O6 N6 C3 C2 -50.8(4) . . . . ?
O7 N6 C3 N4 1.9(4) . . . . ?
O7 N6 C3 N5 -110.7(3) . . . . ?
O7 N6 C3 C2 128.3(3) . . . . ?
N1 N1 C1 N2 5.2(5) 2_566 . . . ?
N1 N1 C1 N3 -174.1(3) 2_566 . . . ?
N2 C2 C3 N4 -141.7(3) . . . . ?
N2 C2 C3 N5 -22.5(4) . . . . ?
N2 C2 C3 N6 96.9(4) . . . . ?
N3 O1 C2 N2 0.2(3) . . . . ?
N3 O1 C2 C3 174.3(3) . . . . ?
C1 N2 C2 O1 -0.8(3) . . . . ?
C1 N2 C2 C3 -174.2(3) . . . . ?
C2 O1 N3 C1 0.4(3) . . . . ?
C2 N2 C1 N1 -178.3(3) . . . . ?
C2 N2 C1 N3 1.1(3) . . . . ?
O1A N11 C1A N1A 178.0(2) . . . . ?
O1A N11 C1A N2A -1.0(3) . . . . ?
O1A C2A C3A N3A -76.8(3) . . . . ?
O1A C2A C3A N4A 45.7(4) . . . . ?
O1A C2A C3A N5A 166.1(2) . . . . ?
O2A N3A C3A N4A -169.1(3) . . . . ?
O2A N3A C3A N5A 76.8(3) . . . . ?
O2A N3A C3A C2A -41.8(4) . . . . ?
O3A N3A C3A N4A 11.1(4) . . . . ?
O3A N3A C3A N5A -103.0(3) . . . . ?
O3A N3A C3A C2A 138.3(3) . . . . ?
O4A N4A C3A N3A 86.0(4) . . . . ?
O4A N4A C3A N5A -159.3(3) . . . . ?
O4A N4A C3A C2A -37.2(4) . . . . ?
O5A N4A C3A N3A -89.9(3) . . . . ?
O5A N4A C3A N5A 24.8(4) . . . . ?
O5A N4A C3A C2A 146.9(3) . . . . ?
O6A N5A C3A N3A 4.7(4) . . . . ?
O6A N5A C3A N4A -110.5(3) . . . . ?
O6A N5A C3A C2A 123.3(3) . . . . ?
O7A N5A C3A N3A -178.7(3) . . . . ?
O7A N5A C3A N4A 66.0(3) . . . . ?
O7A N5A C3A C2A -60.2(3) . . . . ?
N1A N1A C1A N2A 4.3(5) 2_656 . . . ?
N1A N1A C1A N11 -174.6(3) 2_656 . . . ?
N2A C2A C3A N3A 98.3(3) . . . . ?
N2A C2A C3A N4A -139.2(3) . . . . ?
N2A C2A C3A N5A -18.8(4) . . . . ?
N11 O1A C2A N2A -0.1(3) . . . . ?
N11 O1A C2A C3A 175.4(2) . . . . ?
C1A N2A C2A O1A -0.4(3) . . . . ?
C1A N2A C2A C3A -175.7(3) . . . . ?
C2A O1A N11 C1A 0.7(3) . . . . ?
C2A N2A C1A N1A -178.0(3) . . . . ?
C2A N2A C1A N11 1.0(3) . . . . ?

loop_
_exptl_oxdiff_crystal_face_indexfrac_h
_exptl_oxdiff_crystal_face_indexfrac_k
_exptl_oxdiff_crystal_face_indexfrac_l
_exptl_oxdiff_crystal_face_x
_exptl_oxdiff_crystal_face_y
_exptl_oxdiff_crystal_face_z
3.7609 0.3455 -2.1067 -0.7208 0.4427 0.5333
0.3693 -7.3019 1.9067 -0.4672 0.2850 -0.8369
-3.7712 0.4974 1.8693 0.7684 -0.4717 -0.4324
0.0281 7.3105 -2.1213 0.3895 -0.2373 0.8899
0.0000 0.0000 1.0000 0.0844 0.0939 -0.0085
-0.0000 -0.0000 -1.0000 -0.0844 -0.0939 0.0085
